data_4121080
loop_
_publ_author_name
'Koji Yamamoto'
'Naohiro Oyamada'
'Sheng Xia'
'Yuta Kobayashi'
'Masahiko Yamaguchi'
'Hiroaki Maeda'
'Hiroshi Nishihara'
'Tadafumi Uchimaru'
'Eunsang Kwon'

_publ_section_title
;
 Equatorenes: Synthesis and Properties of Chiral Naphthalene,
 Phenanthrene, Chrysene, and Pyrene Possessing Bis(1-adamantyl) Groups at
 the Peri-position
;
_journal_name_full 'Journal of the American Chemical Society'
_journal_page_first 16526
_journal_page_last 16532
_journal_paper_doi 10.1021/ja407800e
_journal_volume 135
_journal_year 2013
_chemical_formula_sum 'C34 H38'
_chemical_formula_weight 446.64
_chemical_name_systematic
;
 ?
;
_space_group_IT_number 14
_symmetry_cell_setting monoclinic
_symmetry_space_group_name_Hall '-P 2ybc'
_symmetry_space_group_name_H-M 'P 1 21/c 1'
_atom_sites_solution_hydrogens geom
_atom_sites_solution_primary direct
_atom_sites_solution_secondary difmap
_audit_creation_method SHELXL-97
_cell_angle_alpha 90.00
_cell_angle_beta 101.5849(18)
_cell_angle_gamma 90.00
_cell_formula_units_Z 4
_cell_length_a 6.8945(4)
_cell_length_b 29.5705(16)
_cell_length_c 12.0622(8)
_cell_measurement_reflns_used 9791
_cell_measurement_temperature 173
_cell_measurement_theta_max 27.45
_cell_measurement_theta_min 3.02
_cell_volume 2409.1(2)
_computing_molecular_graphics 'Yadokari-XG 2009 (Wakita Nemoto et al., 2009)'
_computing_publication_material 'Yadokari-XG 2009 (Wakita,Nemoto et al., 2009)'
_computing_structure_refinement 'SHELXL-97 (Sheldrick, 1997)'
_computing_structure_solution SHELXD
_diffrn_ambient_temperature 173(2)
_diffrn_measured_fraction_theta_full 0.996
_diffrn_measured_fraction_theta_max 0.996
_diffrn_radiation_monochromator graphite
_diffrn_radiation_wavelength 0.71075
_diffrn_reflns_av_R_equivalents 0.0989
_diffrn_reflns_av_sigmaI/netI 0.0866
_diffrn_reflns_limit_h_max 8
_diffrn_reflns_limit_h_min -8
_diffrn_reflns_limit_k_max 38
_diffrn_reflns_limit_k_min -38
_diffrn_reflns_limit_l_max 15
_diffrn_reflns_limit_l_min -15
_diffrn_reflns_number 22991
_diffrn_reflns_theta_full 27.45
_diffrn_reflns_theta_max 27.45
_diffrn_reflns_theta_min 3.02
_exptl_absorpt_coefficient_mu 0.069
_exptl_absorpt_correction_T_max 1
_exptl_absorpt_correction_T_min 0.4855
_exptl_absorpt_correction_type empirical
_exptl_crystal_colour colorless
_exptl_crystal_density_diffrn 1.231
_exptl_crystal_description block
_exptl_crystal_F_000 968
_exptl_crystal_size_max 0.20
_exptl_crystal_size_mid 0.20
_exptl_crystal_size_min 0.10
_refine_diff_density_max 0.429
_refine_diff_density_min -0.437
_refine_diff_density_rms 0.099
_refine_ls_extinction_method none
_refine_ls_goodness_of_fit_ref 1.028
_refine_ls_hydrogen_treatment constr
_refine_ls_matrix_type full
_refine_ls_number_parameters 307
_refine_ls_number_reflns 5484
_refine_ls_number_restraints 0
_refine_ls_restrained_S_all 1.028
_refine_ls_R_factor_all 0.1692
_refine_ls_R_factor_gt 0.0822
_refine_ls_shift/su_max 0.000
_refine_ls_shift/su_mean 0.000
_refine_ls_structure_factor_coef Fsqd
_refine_ls_weighting_details 'calc w=1/[\s^2^(Fo^2^)+(0.1398P)^2^+0.0000P] where P=(Fo^2^+2Fc^2^)/3'
_refine_ls_weighting_scheme calc
_refine_ls_wR_factor_gt 0.1924
_refine_ls_wR_factor_ref 0.2693
_reflns_number_gt 2598
_reflns_number_total 5484
_reflns_threshold_expression >2sigma(I)
_cod_data_source_file ja407800e_si_003.cif
_cod_data_source_block ydkr
_cod_original_sg_symbol_H-M 'P 21/c'
_cod_database_code 4121080

loop_
_symmetry_equiv_pos_as_xyz
'x, y, z'
'-x, y+1/2, -z+1/2'
'-x, -y, -z'
'x, -y-1/2, z-1/2'

loop_
_atom_site_label
_atom_site_type_symbol
_atom_site_fract_x
_atom_site_fract_y
_atom_site_fract_z
_atom_site_U_iso_or_equiv
_atom_site_adp_type
_atom_site_occupancy
_atom_site_symmetry_multiplicity
_atom_site_calc_flag
_atom_site_refinement_flags
C1 C 0.6642(4) 0.07470(10) 0.3305(3) 0.0400(8) Uani 1 1 d .
C2 C 0.5029(4) 0.06761(11) 0.3826(3) 0.0467(8) Uani 1 1 d .
H1 H 0.4109 0.0444 0.3541 0.056 Uiso 1 1 calc R
C3 C 0.4716(5) 0.09310(12) 0.4744(3) 0.0518(9) Uani 1 1 d .
H2 H 0.3521 0.0901 0.5016 0.062 Uiso 1 1 calc R
C4 C 0.6156(5) 0.12246(11) 0.5249(3) 0.0494(9) Uani 1 1 d .
H3 H 0.6079 0.1358 0.5955 0.059 Uiso 1 1 calc R
C5 C 0.7748(4) 0.13310(10) 0.4730(3) 0.0413(8) Uani 1 1 d .
C6 C 0.9405(5) 0.16016(11) 0.5302(3) 0.0442(8) Uani 1 1 d .
C7 C 0.9642(5) 0.17345(11) 0.6438(3) 0.0512(9) Uani 1 1 d .
H4 H 0.8636 0.1662 0.6843 0.061 Uiso 1 1 calc R
C8 C 1.1307(5) 0.19687(12) 0.6988(3) 0.0572(10) Uani 1 1 d .
H5 H 1.1442 0.2051 0.7761 0.069 Uiso 1 1 calc R
C9 C 1.2778(5) 0.20823(11) 0.6394(3) 0.0567(10) Uani 1 1 d .
H6 H 1.3927 0.2240 0.6766 0.068 Uiso 1 1 calc R
C10 C 1.2571(5) 0.19671(11) 0.5273(3) 0.0513(9) Uani 1 1 d .
H7 H 1.3567 0.2053 0.4873 0.062 Uiso 1 1 calc R
C11 C 1.0912(5) 0.17248(10) 0.4707(3) 0.0457(8) Uani 1 1 d .
C12 C 1.0550(4) 0.16443(11) 0.3521(3) 0.0462(8) Uani 1 1 d .
H8 H 1.1441 0.1771 0.3099 0.055 Uiso 1 1 calc R
C13 C 0.8987(4) 0.13947(10) 0.2952(3) 0.0397(8) Uani 1 1 d .
C14 C 0.7790(4) 0.11469(10) 0.3633(3) 0.0390(7) Uani 1 1 d .
C15 C 0.7363(4) 0.03242(10) 0.2746(3) 0.0381(7) Uani 1 1 d .
C16 C 0.5753(4) 0.00945(10) 0.1854(3) 0.0400(8) Uani 1 1 d .
H9 H 0.4570 0.0036 0.2182 0.048 Uiso 1 1 calc R
H10 H 0.5358 0.0299 0.1198 0.048 Uiso 1 1 calc R
C17 C 0.7943(5) -0.00162(10) 0.3738(3) 0.0429(8) Uani 1 1 d .
H11 H 0.8988 0.0119 0.4327 0.051 Uiso 1 1 calc R
H12 H 0.6776 -0.0074 0.4079 0.051 Uiso 1 1 calc R
C18 C 0.9231(4) 0.03927(10) 0.2258(3) 0.0421(8) Uani 1 1 d .
H13 H 1.0286 0.0527 0.2845 0.050 Uiso 1 1 calc R
H14 H 0.8939 0.0607 0.1615 0.050 Uiso 1 1 calc R
C19 C 0.8692(4) -0.04646(10) 0.3353(3) 0.0440(8) Uani 1 1 d .
H15 H 0.9041 -0.0674 0.4014 0.053 Uiso 1 1 calc R
C20 C 0.6506(5) -0.03528(11) 0.1458(3) 0.0450(8) Uani 1 1 d .
H16 H 0.5445 -0.0493 0.0870 0.054 Uiso 1 1 calc R
C21 C 0.9966(5) -0.00553(10) 0.1852(3) 0.0433(8) Uani 1 1 d .
H17 H 1.1158 0.0004 0.1519 0.052 Uiso 1 1 calc R
C22 C 0.7046(5) -0.06736(11) 0.2461(3) 0.0475(8) Uani 1 1 d .
H18 H 0.7496 -0.0966 0.2205 0.057 Uiso 1 1 calc R
H19 H 0.5867 -0.0731 0.2793 0.057 Uiso 1 1 calc R
C23 C 1.0518(5) -0.03824(11) 0.2838(3) 0.0477(9) Uani 1 1 d .
H20 H 1.1602 -0.0254 0.3416 0.057 Uiso 1 1 calc R
H21 H 1.0982 -0.0672 0.2570 0.057 Uiso 1 1 calc R
C24 C 0.8337(5) -0.02608(11) 0.0947(3) 0.0472(8) Uani 1 1 d .
H22 H 0.8809 -0.0547 0.0666 0.057 Uiso 1 1 calc R
H23 H 0.7990 -0.0050 0.0301 0.057 Uiso 1 1 calc R
C25 C 0.8230(4) 0.15186(10) 0.1681(3) 0.0415(8) Uani 1 1 d .
C26 C 0.6283(4) 0.12877(10) 0.1124(3) 0.0439(8) Uani 1 1 d .
H24 H 0.5262 0.1352 0.1574 0.053 Uiso 1 1 calc R
H25 H 0.6486 0.0956 0.1122 0.053 Uiso 1 1 calc R
C27 C 0.9796(5) 0.14517(11) 0.0944(3) 0.0478(9) Uani 1 1 d .
H26 H 1.1008 0.1623 0.1277 0.057 Uiso 1 1 calc R
H27 H 1.0149 0.1127 0.0936 0.057 Uiso 1 1 calc R
C28 C 0.7743(5) 0.20364(10) 0.1652(3) 0.0480(9) Uani 1 1 d .
H28 H 0.6720 0.2094 0.2105 0.058 Uiso 1 1 calc R
H29 H 0.8948 0.2206 0.2002 0.058 Uiso 1 1 calc R
C29 C 0.5545(5) 0.14524(11) -0.0100(3) 0.0469(9) Uani 1 1 d .
H30 H 0.4306 0.1286 -0.0441 0.056 Uiso 1 1 calc R
C30 C 0.9022(5) 0.16138(12) -0.0273(3) 0.0532(9) Uani 1 1 d .
H31 H 1.0052 0.1559 -0.0734 0.064 Uiso 1 1 calc R
C31 C 0.6998(5) 0.22085(12) 0.0442(3) 0.0554(10) Uani 1 1 d .
H32 H 0.6723 0.2540 0.0459 0.067 Uiso 1 1 calc R
C32 C 0.7126(5) 0.13585(12) -0.0796(3) 0.0520(9) Uani 1 1 d .
H33 H 0.6650 0.1459 -0.1587 0.062 Uiso 1 1 calc R
H34 H 0.7399 0.1030 -0.0803 0.062 Uiso 1 1 calc R
C33 C 0.5106(5) 0.19574(11) -0.0098(3) 0.0524(9) Uani 1 1 d .
H35 H 0.4057 0.2017 0.0336 0.063 Uiso 1 1 calc R
H36 H 0.4634 0.2065 -0.0883 0.063 Uiso 1 1 calc R
C34 C 0.8577(5) 0.21214(12) -0.0257(4) 0.0605(10) Uani 1 1 d .
H37 H 0.9801 0.2289 0.0074 0.073 Uiso 1 1 calc R
H38 H 0.8104 0.2231 -0.1040 0.073 Uiso 1 1 calc R

loop_
_atom_site_aniso_label
_atom_site_aniso_U_11
_atom_site_aniso_U_22
_atom_site_aniso_U_33
_atom_site_aniso_U_23
_atom_site_aniso_U_13
_atom_site_aniso_U_12
C1 0.0334(15) 0.0374(16) 0.045(2) 0.0032(14) -0.0029(14) 0.0027(13)
C2 0.0361(16) 0.0501(19) 0.052(2) 0.0015(17) 0.0051(15) 0.0002(15)
C3 0.0421(18) 0.052(2) 0.064(3) 0.0027(18) 0.0157(17) 0.0045(16)
C4 0.0491(19) 0.0456(19) 0.051(2) 0.0038(16) 0.0031(17) 0.0083(15)
C5 0.0421(17) 0.0341(16) 0.045(2) 0.0041(14) 0.0032(15) 0.0072(13)
C6 0.0446(17) 0.0373(17) 0.046(2) -0.0003(15) -0.0019(15) 0.0056(14)
C7 0.055(2) 0.0446(19) 0.051(2) -0.0011(16) 0.0042(17) 0.0045(15)
C8 0.065(2) 0.049(2) 0.052(2) -0.0017(17) -0.0013(19) 0.0018(18)
C9 0.057(2) 0.0434(19) 0.059(3) -0.0057(17) -0.0139(19) -0.0010(16)
C10 0.0454(18) 0.0442(18) 0.058(3) -0.0021(17) -0.0040(17) 0.0011(15)
C11 0.0430(17) 0.0375(17) 0.051(2) -0.0019(15) -0.0045(16) 0.0035(14)
C12 0.0364(16) 0.0426(18) 0.055(2) 0.0019(16) -0.0025(15) -0.0001(14)
C13 0.0373(16) 0.0364(16) 0.043(2) -0.0049(14) 0.0017(14) 0.0009(13)
C14 0.0337(15) 0.0345(16) 0.046(2) 0.0060(14) 0.0027(14) 0.0000(12)
C15 0.0351(15) 0.0338(15) 0.043(2) 0.0008(14) 0.0016(14) 0.0000(12)
C16 0.0351(15) 0.0401(17) 0.041(2) 0.0001(14) -0.0006(14) -0.0003(13)
C17 0.0418(17) 0.0432(18) 0.040(2) 0.0011(15) -0.0001(15) 0.0011(14)
C18 0.0381(16) 0.0369(16) 0.048(2) 0.0022(15) 0.0018(15) -0.0037(13)
C19 0.0458(18) 0.0385(17) 0.045(2) 0.0024(14) 0.0017(15) 0.0025(14)
C20 0.0435(17) 0.0415(17) 0.045(2) -0.0014(15) -0.0025(15) -0.0056(14)
C21 0.0380(16) 0.0411(17) 0.049(2) -0.0017(15) 0.0058(15) 0.0015(13)
C22 0.0486(19) 0.0384(17) 0.054(2) 0.0002(15) 0.0056(17) -0.0030(14)
C23 0.0420(17) 0.0403(18) 0.057(2) -0.0021(16) 0.0014(16) 0.0044(14)
C24 0.0503(19) 0.0465(19) 0.043(2) -0.0025(15) 0.0058(16) 0.0005(15)
C25 0.0366(16) 0.0366(16) 0.048(2) -0.0013(14) -0.0007(14) -0.0008(13)
C26 0.0391(16) 0.0346(16) 0.054(2) -0.0014(15) -0.0004(15) 0.0001(13)
C27 0.0423(17) 0.0467(19) 0.052(2) 0.0012(17) 0.0041(16) -0.0044(15)
C28 0.0449(17) 0.0346(16) 0.058(2) -0.0009(15) -0.0044(16) 0.0008(14)
C29 0.0437(17) 0.0421(18) 0.049(2) -0.0009(15) -0.0054(16) -0.0024(14)
C30 0.0491(19) 0.052(2) 0.057(2) 0.0020(18) 0.0074(17) -0.0065(16)
C31 0.054(2) 0.0383(18) 0.065(3) 0.0026(17) -0.0085(18) -0.0024(15)
C32 0.057(2) 0.050(2) 0.046(2) 0.0000(16) 0.0036(17) -0.0055(16)
C33 0.0483(18) 0.0428(19) 0.057(2) 0.0004(16) -0.0104(17) -0.0023(15)
C34 0.061(2) 0.055(2) 0.060(3) 0.0107(19) -0.0022(19) -0.0085(18)

loop_
_atom_type_symbol
_atom_type_description
_atom_type_scat_dispersion_real
_atom_type_scat_dispersion_imag
_atom_type_scat_source
C C 0.0033 0.0016 'International Tables Vol C Tables 4.2.6.8 and 6.1.1.4'
H H 0.0000 0.0000 'International Tables Vol C Tables 4.2.6.8 and 6.1.1.4'

loop_
_geom_angle_atom_site_label_1
_geom_angle_atom_site_label_2
_geom_angle_atom_site_label_3
_geom_angle
C2 C1 C14 116.4(3)
C2 C1 C15 115.4(3)
C14 C1 C15 125.3(2)
C3 C2 C1 122.7(3)
C3 C2 H1 118.6
C1 C2 H1 118.6
C4 C3 C2 118.9(3)
C4 C3 H2 120.5
C2 C3 H2 120.5
C3 C4 C5 120.5(3)
C3 C4 H3 119.8
C5 C4 H3 119.8
C4 C5 C14 119.2(3)
C4 C5 C6 121.5(3)
C14 C5 C6 119.2(3)
C7 C6 C11 117.8(3)
C7 C6 C5 123.1(3)
C11 C6 C5 119.1(3)
C8 C7 C6 122.0(3)
C8 C7 H4 119.0
C6 C7 H4 119.0
C7 C8 C9 119.4(4)
C7 C8 H5 120.3
C9 C8 H5 120.3
C10 C9 C8 120.2(3)
C10 C9 H6 119.9
C8 C9 H6 119.9
C9 C10 C11 121.2(3)
C9 C10 H7 119.4
C11 C10 H7 119.4
C10 C11 C12 122.4(3)
C10 C11 C6 119.4(3)
C12 C11 C6 117.7(3)
C13 C12 C11 123.8(3)
C13 C12 H8 118.1
C11 C12 H8 118.1
C12 C13 C14 117.4(3)
C12 C13 C25 116.1(3)
C14 C13 C25 123.4(3)
C1 C14 C5 117.0(3)
C1 C14 C13 126.7(3)
C5 C14 C13 116.3(3)
C18 C15 C16 109.5(3)
C18 C15 C1 115.4(2)
C16 C15 C1 114.2(2)
C18 C15 C17 106.0(2)
C16 C15 C17 106.9(2)
C1 C15 C17 104.1(3)
C20 C16 C15 110.9(2)
C20 C16 H9 109.5
C15 C16 H9 109.5
C20 C16 H10 109.5
C15 C16 H10 109.5
H9 C16 H10 108.0
C19 C17 C15 112.3(3)
C19 C17 H11 109.1
C15 C17 H11 109.1
C19 C17 H12 109.1
C15 C17 H12 109.1
H11 C17 H12 107.9
C15 C18 C21 111.4(2)
C15 C18 H13 109.3
C21 C18 H13 109.3
C15 C18 H14 109.3
C21 C18 H14 109.3
H13 C18 H14 108.0
C17 C19 C22 108.4(2)
C17 C19 C23 109.9(3)
C22 C19 C23 109.5(3)
C17 C19 H15 109.7
C22 C19 H15 109.7
C23 C19 H15 109.7
C22 C20 C16 109.5(3)
C22 C20 C24 109.8(3)
C16 C20 C24 109.3(3)
C22 C20 H16 109.4
C16 C20 H16 109.4
C24 C20 H16 109.4
C23 C21 C24 109.8(3)
C23 C21 C18 110.3(3)
C24 C21 C18 109.2(3)
C23 C21 H17 109.2
C24 C21 H17 109.2
C18 C21 H17 109.2
C20 C22 C19 109.6(3)
C20 C22 H18 109.7
C19 C22 H18 109.7
C20 C22 H19 109.7
C19 C22 H19 109.7
H18 C22 H19 108.2
C21 C23 C19 108.7(2)
C21 C23 H20 109.9
C19 C23 H20 109.9
C21 C23 H21 109.9
C19 C23 H21 109.9
H20 C23 H21 108.3
C21 C24 C20 109.2(3)
C21 C24 H22 109.8
C20 C24 H22 109.8
C21 C24 H23 109.8
C20 C24 H23 109.8
H22 C24 H23 108.3
C26 C25 C27 110.0(3)
C26 C25 C13 114.6(3)
C27 C25 C13 113.7(2)
C26 C25 C28 105.1(2)
C27 C25 C28 106.5(3)
C13 C25 C28 106.2(3)
C25 C26 C29 111.7(3)
C25 C26 H24 109.3
C29 C26 H24 109.3
C25 C26 H25 109.3
C29 C26 H25 109.3
H24 C26 H25 107.9
C30 C27 C25 111.2(3)
C30 C27 H26 109.4
C25 C27 H26 109.4
C30 C27 H27 109.4
C25 C27 H27 109.4
H26 C27 H27 108.0
C31 C28 C25 112.0(3)
C31 C28 H28 109.2
C25 C28 H28 109.2
C31 C28 H29 109.2
C25 C28 H29 109.2
H28 C28 H29 107.9
C33 C29 C32 110.0(3)
C33 C29 C26 109.6(3)
C32 C29 C26 109.5(3)
C33 C29 H30 109.2
C32 C29 H30 109.2
C26 C29 H30 109.2
C32 C30 C34 109.4(3)
C32 C30 C27 110.1(3)
C34 C30 C27 109.0(3)
C32 C30 H31 109.4
C34 C30 H31 109.4
C27 C30 H31 109.4
C34 C31 C33 108.9(3)
C34 C31 C28 109.3(3)
C33 C31 C28 109.8(3)
C34 C31 H32 109.6
C33 C31 H32 109.6
C28 C31 H32 109.6
C29 C32 C30 109.1(3)
C29 C32 H33 109.9
C30 C32 H33 109.9
C29 C32 H34 109.9
C30 C32 H34 109.9
H33 C32 H34 108.3
C29 C33 C31 108.9(3)
C29 C33 H35 109.9
C31 C33 H35 109.9
C29 C33 H36 109.9
C31 C33 H36 109.9
H35 C33 H36 108.3
C31 C34 C30 109.8(3)
C31 C34 H37 109.7
C30 C34 H37 109.7
C31 C34 H38 109.7
C30 C34 H38 109.7
H37 C34 H38 108.2

loop_
_geom_bond_atom_site_label_1
_geom_bond_atom_site_label_2
_geom_bond_distance
C1 C2 1.398(4)
C1 C14 1.434(4)
C1 C15 1.549(4)
C2 C3 1.392(5)
C2 H1 0.9500
C3 C4 1.366(5)
C3 H2 0.9500
C4 C5 1.404(4)
C4 H3 0.9500
C5 C14 1.436(5)
C5 C6 1.451(4)
C6 C7 1.403(5)
C6 C11 1.424(5)
C7 C8 1.390(5)
C7 H4 0.9500
C8 C9 1.395(5)
C8 H5 0.9500
C9 C10 1.373(5)
C9 H6 0.9500
C10 C11 1.405(4)
C10 H7 0.9500
C11 C12 1.422(5)
C12 C13 1.371(4)
C12 H8 0.9500
C13 C14 1.471(4)
C13 C25 1.560(5)
C15 C18 1.533(4)
C15 C16 1.540(4)
C15 C17 1.553(4)
C16 C20 1.532(4)
C16 H9 0.9900
C16 H10 0.9900
C17 C19 1.528(4)
C17 H11 0.9900
C17 H12 0.9900
C18 C21 1.534(4)
C18 H13 0.9900
C18 H14 0.9900
C19 C22 1.529(4)
C19 C23 1.531(4)
C19 H15 1.0000
C20 C22 1.524(5)
C20 C24 1.536(5)
C20 H16 1.0000
C21 C23 1.520(5)
C21 C24 1.527(5)
C21 H17 1.0000
C22 H18 0.9900
C22 H19 0.9900
C23 H20 0.9900
C23 H21 0.9900
C24 H22 0.9900
C24 H23 0.9900
C25 C26 1.535(4)
C25 C27 1.543(5)
C25 C28 1.567(4)
C26 C29 1.541(5)
C26 H24 0.9900
C26 H25 0.9900
C27 C30 1.534(5)
C27 H26 0.9900
C27 H27 0.9900
C28 C31 1.533(5)
C28 H28 0.9900
C28 H29 0.9900
C29 C33 1.524(5)
C29 C32 1.529(5)
C29 H30 1.0000
C30 C32 1.532(5)
C30 C34 1.533(5)
C30 H31 1.0000
C31 C34 1.527(5)
C31 C33 1.529(4)
C31 H32 1.0000
C32 H33 0.9900
C32 H34 0.9900
C33 H35 0.9900
C33 H36 0.9900
C34 H37 0.9900
C34 H38 0.9900

loop_
_geom_torsion_atom_site_label_1
_geom_torsion_atom_site_label_2
_geom_torsion_atom_site_label_3
_geom_torsion_atom_site_label_4
_geom_torsion
C14 C1 C2 C3 -10.4(5)
C15 C1 C2 C3 151.2(3)
C1 C2 C3 C4 -8.2(5)
C2 C3 C4 C5 11.8(5)
C3 C4 C5 C14 3.4(5)
C3 C4 C5 C6 -173.1(3)
C4 C5 C6 C7 6.9(5)
C14 C5 C6 C7 -169.6(3)
C4 C5 C6 C11 -175.8(3)
C14 C5 C6 C11 7.7(4)
C11 C6 C7 C8 -1.6(5)
C5 C6 C7 C8 175.7(3)
C6 C7 C8 C9 1.0(5)
C7 C8 C9 C10 0.6(5)
C8 C9 C10 C11 -1.5(5)
C9 C10 C11 C12 172.9(3)
C9 C10 C11 C6 0.9(5)
C7 C6 C11 C10 0.7(5)
C5 C6 C11 C10 -176.8(3)
C7 C6 C11 C12 -171.7(3)
C5 C6 C11 C12 10.8(4)
C10 C11 C12 C13 177.4(3)
C6 C11 C12 C13 -10.4(5)
C11 C12 C13 C14 -8.7(4)
C11 C12 C13 C25 152.3(3)
C2 C1 C14 C5 24.9(4)
C15 C1 C14 C5 -134.7(3)
C2 C1 C14 C13 -154.0(3)
C15 C1 C14 C13 46.4(5)
C4 C5 C14 C1 -21.9(4)
C6 C5 C14 C1 154.7(3)
C4 C5 C14 C13 157.0(3)
C6 C5 C14 C13 -26.4(4)
C12 C13 C14 C1 -154.4(3)
C25 C13 C14 C1 46.2(4)
C12 C13 C14 C5 26.8(4)
C25 C13 C14 C5 -132.7(3)
C2 C1 C15 C18 -175.4(3)
C14 C1 C15 C18 -15.6(4)
C2 C1 C15 C16 56.5(4)
C14 C1 C15 C16 -143.7(3)
C2 C1 C15 C17 -59.7(3)
C14 C1 C15 C17 100.1(3)
C18 C15 C16 C20 56.3(3)
C1 C15 C16 C20 -172.6(3)
C17 C15 C16 C20 -58.0(3)
C18 C15 C17 C19 -58.3(3)
C16 C15 C17 C19 58.4(3)
C1 C15 C17 C19 179.6(2)
C16 C15 C18 C21 -56.3(3)
C1 C15 C18 C21 173.2(3)
C17 C15 C18 C21 58.6(3)
C15 C17 C19 C22 -60.0(3)
C15 C17 C19 C23 59.7(3)
C15 C16 C20 C22 61.1(3)
C15 C16 C20 C24 -59.3(4)
C15 C18 C21 C23 -61.7(3)
C15 C18 C21 C24 59.1(4)
C16 C20 C22 C19 -61.0(3)
C24 C20 C22 C19 58.9(3)
C17 C19 C22 C20 59.9(4)
C23 C19 C22 C20 -60.0(3)
C24 C21 C23 C19 -61.3(3)
C18 C21 C23 C19 59.2(3)
C17 C19 C23 C21 -58.1(3)
C22 C19 C23 C21 60.9(3)
C23 C21 C24 C20 60.2(3)
C18 C21 C24 C20 -60.8(3)
C22 C20 C24 C21 -58.8(3)
C16 C20 C24 C21 61.3(3)
C12 C13 C25 C26 -170.5(3)
C14 C13 C25 C26 -10.8(4)
C12 C13 C25 C27 61.8(4)
C14 C13 C25 C27 -138.5(3)
C12 C13 C25 C28 -55.0(3)
C14 C13 C25 C28 104.7(3)
C27 C25 C26 C29 -54.8(3)
C13 C25 C26 C29 175.7(2)
C28 C25 C26 C29 59.5(3)
C26 C25 C27 C30 54.5(3)
C13 C25 C27 C30 -175.5(3)
C28 C25 C27 C30 -58.9(3)
C26 C25 C28 C31 -58.9(3)
C27 C25 C28 C31 57.8(3)
C13 C25 C28 C31 179.3(3)
C25 C26 C29 C33 -62.5(3)
C25 C26 C29 C32 58.4(3)
C25 C27 C30 C32 -58.1(4)
C25 C27 C30 C34 61.9(3)
C25 C28 C31 C34 -59.1(3)
C25 C28 C31 C33 60.4(4)
C33 C29 C32 C30 60.1(4)
C26 C29 C32 C30 -60.5(3)
C34 C30 C32 C29 -59.0(4)
C27 C30 C32 C29 60.8(4)
C32 C29 C33 C31 -61.1(4)
C26 C29 C33 C31 59.5(4)
C34 C31 C33 C29 60.9(4)
C28 C31 C33 C29 -58.7(4)
C33 C31 C34 C30 -60.7(4)
C28 C31 C34 C30 59.2(4)
C32 C30 C34 C31 59.9(4)
C27 C30 C34 C31 -60.6(4)
